data_1540252
loop_
_publ_author_name
'Kimata, M.'
'Saito, S.'
'Shimizu, M.'

_publ_section_title
;
 Refinement of the high-temperature crystal structure of gehlenite using a
 new radiative air-cooled heater
;
_journal_name_full 'Transactions of the American Crystallographic Association'
_journal_page_first 301
_journal_page_last 308
_journal_volume 27
_journal_year 1991
_chemical_formula_sum 'Al2 Ca2 O7 Si'
_chemical_name_systematic 'Ca2 Al (Al Si O7)'
_space_group_IT_number 113
_symmetry_space_group_name_Hall 'P -4 2ab'
_symmetry_space_group_name_H-M 'P -4 21 m'
_cell_angle_alpha 90
_cell_angle_beta 90
_cell_angle_gamma 90
_cell_formula_units_Z 2
_cell_length_a 7.736
_cell_length_b 7.736
_cell_length_c 5.123
_cell_volume 306.590
_citation_journal_id_ASTM TACAAH
_cod_data_source_file Kimata_TACAAH_1991_1707.cif
_cod_data_source_block Al2Ca2O7Si1
_cod_original_cell_volume 306.5895
_cod_original_formula_sum 'Al2 Ca2 O7 Si1'
_cod_database_code 1540252

loop_
_symmetry_equiv_pos_as_xyz
x,y,z
y,-x,-z
-x,-y,z
-y,x,-z
x+1/2,-y+1/2,-z
-y+1/2,-x+1/2,z
-x+1/2,y+1/2,-z
y+1/2,x+1/2,z

loop_
_atom_site_label
_atom_site_type_symbol
_atom_site_fract_x
_atom_site_fract_y
_atom_site_fract_z
_atom_site_occupancy
_atom_site_U_iso_or_equiv
Al2 Al+3 0.1438 0.3562 0.9564 0.5 0.0
Si1 Si+4 0.1438 0.3562 0.9564 0.5 0.0
O2 O-2 0.1431 0.3569 0.2848 1 0.0
Ca1 Ca+2 0.3383 0.1617 0.5095 1 0.0
O1 O-2 0.5 0 0.1725 1 0.0
O3 O-2 0.0871 0.1677 0.81 1 0.0
Al1 Al+3 0 0 0 1 0.0
